data_2109025
loop_
_publ_author_name
'Cametti, Georgia'
'Nagashima, Mariko'
'Churakov, Sergey V.'

_publ_section_title
;
 Role of lone-pair electron localization in temperature-induced phase
 transitions in mimetite
;
_journal_issue 4
_journal_name_full 'Acta Crystallographica Section B'
_journal_page_first
;
;
_journal_paper_doi 10.1107/S2052520622006254
_journal_volume 78
_journal_year 2022
_chemical_formula_sum 'As3 Cl O12 Pb5'
_chemical_formula_weight 1488.16
_chemical_name_common mimetite
_space_group_crystal_system hexagonal
_space_group_IT_number 176
_space_group_name_Hall '-P 6c'
_space_group_name_H-M_alt 'P 63/m'
_atom_sites_solution_primary direct
_atom_sites_solution_secondary difmap
_audit_creation_method SHELXL-2014
_cell_angle_alpha 90
_cell_angle_beta 90
_cell_angle_gamma 120
_cell_formula_units_Z 2
_cell_length_a 10.2722(3)
_cell_length_b 10.2722(3)
_cell_length_c 7.4537(3)
_cell_measurement_reflns_used 7991
_cell_measurement_temperature 393(2)
_cell_measurement_theta_max 29.1690
_cell_measurement_theta_min 2.7800
_cell_volume 681.13(4)
_computing_cell_refinement 'CrysAlisPro 1.171.41.104a'
_computing_data_collection 'CrysAlisPro 1.171.41.104a'
_computing_data_reduction 'CrysAlisPro 1.171.41.104a'
_computing_structure_refinement 'SHELXL-2014 (Sheldrick, 2014)'
_computing_structure_solution 'SHELXS-2013 (Scheldrick, 2008)'
_diffrn_ambient_temperature 393(2)
_diffrn_detector_area_resol_mean 0.0000
_diffrn_measured_fraction_theta_full 1.000
_diffrn_measured_fraction_theta_max 0.908
_diffrn_measurement_device_type 'XtaLAB Synergy, Dualflex, Hypix'
_diffrn_measurement_method 'o scan'
_diffrn_radiation_type AgK\a
_diffrn_radiation_wavelength 0.56087
_diffrn_reflns_av_R_equivalents 0.0381
_diffrn_reflns_av_unetI/netI 0.0198
_diffrn_reflns_Laue_measured_fraction_full 1.000
_diffrn_reflns_Laue_measured_fraction_max 0.908
_diffrn_reflns_limit_h_max 17
_diffrn_reflns_limit_h_min -15
_diffrn_reflns_limit_k_max 17
_diffrn_reflns_limit_k_min -17
_diffrn_reflns_limit_l_max 12
_diffrn_reflns_limit_l_min -12
_diffrn_reflns_number 11659
_diffrn_reflns_point_group_measured_fraction_full 1.000
_diffrn_reflns_point_group_measured_fraction_max 0.908
_diffrn_reflns_theta_full 19.665
_diffrn_reflns_theta_max 29.196
_diffrn_reflns_theta_min 1.806
_diffrn_source 'micro-focus sealed X-ray tube'
_exptl_absorpt_coefficient_mu 37.599
_exptl_absorpt_correction_T_max 1.000
_exptl_absorpt_correction_T_min 0.36744
_exptl_absorpt_correction_type multi-scan
_exptl_absorpt_process_details 'SCALE 3 ABSPACK'
_exptl_crystal_colour pale-orange
_exptl_crystal_density_diffrn 7.256
_exptl_crystal_description fragment
_exptl_crystal_F_000 1244
_exptl_crystal_size_max 0.100
_exptl_crystal_size_mid 0.06
_exptl_crystal_size_min 0.04
_refine_diff_density_max 2.411
_refine_diff_density_min -3.928
_refine_diff_density_rms 0.503
_refine_ls_extinction_method none
_refine_ls_goodness_of_fit_ref 1.145
_refine_ls_hydrogen_treatment undef
_refine_ls_matrix_type full
_refine_ls_number_parameters 39
_refine_ls_number_reflns 1202
_refine_ls_number_restraints 0
_refine_ls_restrained_S_all 1.145
_refine_ls_R_factor_all 0.0317
_refine_ls_R_factor_gt 0.0265
_refine_ls_shift/su_max 0.000
_refine_ls_shift/su_mean 0.000
_refine_ls_structure_factor_coef Fsqd
_refine_ls_weighting_details 'w=1/[\s^2^(Fo^2^)+(0.0248P)^2^+4.3496P] where P=(Fo^2^+2Fc^2^)/3'
_refine_ls_weighting_scheme calc
_refine_ls_wR_factor_gt 0.0581
_refine_ls_wR_factor_ref 0.0594
_reflns_Friedel_coverage 0.000
_reflns_number_gt 1060
_reflns_number_total 1202
_reflns_threshold_expression 'I > 2\s(I)'
_cod_data_source_file tq5003sup1.cif
_cod_data_source_block Mim393K
_cod_depositor_comments
;
The following automatic conversions were performed:

data item '_atom_sites_solution_secondary' value 'Difmap' was changed
to 'difmap' in accordance with the
/home/data/users/saulius/crontab/automatic-downloads/rss-feeds/IUCr/lib/dictionaries/cif_core.dic
dictionary named 'cif_core.dic' version 2.4.2 last updated on
2011-04-26.

Automatic conversion script
Id: cif_fix_values 7556 2019-12-06 15:28:31Z antanas 
;
_cod_original_cell_volume 681.13(5)
_cod_database_code 2109025
_shelx_space_group_comment
;
The symmetry employed for this shelxl refinement is uniquely defined
by the following loop, which should always be used as a source of
symmetry information in preference to the above space-group names.
They are only intended as comments.
;
_shelxl_version_number 2014-1

loop_
_space_group_symop_operation_xyz
'x, y, z'
'-x, -y, z+1/2'
'-y, x-y, z'
'y, -x+y, z+1/2'
'-x+y, -x, z'
'x-y, x, z+1/2'
'-x, -y, -z'
'x, y, -z-1/2'
'y, -x+y, -z'
'-y, x-y, -z-1/2'
'x-y, x, -z'
'-x+y, -x, -z-1/2'

loop_
_atom_site_label
_atom_site_type_symbol
_atom_site_fract_x
_atom_site_fract_y
_atom_site_fract_z
_atom_site_U_iso_or_equiv
_atom_site_adp_type
_atom_site_occupancy
_atom_site_site_symmetry_order
_atom_site_calc_flag
_atom_site_refinement_flags_posn
_atom_site_refinement_flags_adp
_atom_site_refinement_flags_occupancy
_atom_site_disorder_assembly
_atom_site_disorder_group
Pb1 Pb 0.3333 0.6667 0.50673(4) 0.02062(8) Uani 1 3 d S T P . .
Pb2 Pb 0.00503(3) 0.25169(3) 0.2500 0.02343(8) Uani 1 2 d S T P . .
As3 As 0.38361(6) 0.40888(7) 0.2500 0.01097(10) Uani 1 2 d S T P . .
O1 O 0.4935(6) 0.3303(7) 0.2500 0.0217(10) Uani 1 2 d S T P . .
O2 O 0.4853(7) 0.5985(6) 0.2500 0.0384(17) Uani 1 2 d S T P . .
O3 O 0.2691(7) 0.3587(7) 0.0720(7) 0.0481(15) Uani 1 1 d . . . . .
Cl Cl 0.0000 0.0000 0.0000 0.0261(6) Uani 1 6 d S T P . .

loop_
_atom_site_aniso_label
_atom_site_aniso_U_11
_atom_site_aniso_U_22
_atom_site_aniso_U_33
_atom_site_aniso_U_23
_atom_site_aniso_U_13
_atom_site_aniso_U_12
Pb1 0.02495(10) 0.02495(10) 0.01198(11) 0.000 0.000 0.01247(5)
Pb2 0.01882(12) 0.01445(11) 0.03684(15) 0.000 0.000 0.00819(9)
As3 0.0098(2) 0.0113(2) 0.0123(2) 0.000 0.000 0.00559(19)
O1 0.025(2) 0.033(3) 0.019(2) 0.000 0.000 0.024(2)
O2 0.017(2) 0.013(2) 0.080(5) 0.000 0.000 0.004(2)
O3 0.055(3) 0.070(4) 0.044(3) -0.040(3) -0.037(3) 0.050(3)
Cl 0.0253(8) 0.0253(8) 0.0276(14) 0.000 0.000 0.0127(4)

loop_
_atom_type_symbol
_atom_type_description
_atom_type_scat_dispersion_real
_atom_type_scat_dispersion_imag
_atom_type_scat_source
O O 0.0056 0.0036 'International Tables Vol C Tables 4.2.6.8 and 6.1.1.4'
Cl Cl 0.0998 0.0984 'International Tables Vol C Tables 4.2.6.8 and 6.1.1.4'
As As 0.2758 1.3314 'International Tables Vol C Tables 4.2.6.8 and 6.1.1.4'
Pb Pb -1.1676 6.9287 'International Tables Vol C Tables 4.2.6.8 and 6.1.1.4'

loop_
_geom_angle_atom_site_label_1
_geom_angle_atom_site_label_2
_geom_angle_atom_site_label_3
_geom_angle
_geom_angle_site_symmetry_1
_geom_angle_site_symmetry_3
_geom_angle_publ_flag
O1 Pb1 O1 74.30(13) 9_566 11_556 ?
O1 Pb1 O1 74.30(13) 9_566 7_666 ?
O1 Pb1 O1 74.30(13) 11_556 7_666 ?
O1 Pb1 O2 90.95(12) 9_566 3_665 ?
O1 Pb1 O2 150.75(17) 11_556 3_665 ?
O1 Pb1 O2 126.57(17) 7_666 3_665 ?
O1 Pb1 O2 126.57(17) 9_566 5_565 ?
O1 Pb1 O2 90.95(12) 11_556 5_565 ?
O1 Pb1 O2 150.75(17) 7_666 5_565 ?
O2 Pb1 O2 77.57(13) 3_665 5_565 ?
O1 Pb1 O2 150.75(17) 9_566 . ?
O1 Pb1 O2 126.57(17) 11_556 . ?
O1 Pb1 O2 90.95(12) 7_666 . ?
O2 Pb1 O2 77.57(13) 3_665 . ?
O2 Pb1 O2 77.57(13) 5_565 . ?
O1 Pb1 Pb1 135.79(8) 9_566 8_556 ?
O1 Pb1 Pb1 135.79(8) 11_556 8_556 ?
O1 Pb1 Pb1 135.79(8) 7_666 8_556 ?
O2 Pb1 Pb1 46.33(9) 3_665 8_556 ?
O2 Pb1 Pb1 46.33(9) 5_565 8_556 ?
O2 Pb1 Pb1 46.33(9) . 8_556 ?
O1 Pb1 O3 119.20(9) 9_566 7_656 ?
O1 Pb1 O3 69.83(14) 11_556 7_656 ?
O1 Pb1 O3 49.78(12) 7_666 7_656 ?
O2 Pb1 O3 138.52(11) 3_665 7_656 ?
O2 Pb1 O3 101.65(12) 5_565 7_656 ?
O2 Pb1 O3 62.16(10) . 7_656 ?
Pb1 Pb1 O3 103.52(2) 8_556 7_656 ?
O2 Pb2 O3 84.28(15) 5_565 11 ?
O2 Pb2 O3 84.28(15) 5_565 6 ?
O3 Pb2 O3 131.8(3) 11 6 ?
O2 Pb2 O3 74.44(17) 5_565 . ?
O3 Pb2 O3 81.64(8) 11 . ?
O3 Pb2 O3 138.46(16) 6 . ?
O2 Pb2 O3 74.44(17) 5_565 8_556 ?
O3 Pb2 O3 138.46(15) 11 8_556 ?
O3 Pb2 O3 81.64(8) 6 8_556 ?
O3 Pb2 O3 58.62(19) . 8_556 ?
O2 As3 O3 106.8(3) . 8_556 ?
O2 As3 O3 106.8(3) . . ?
O3 As3 O3 104.8(5) 8_556 . ?
O2 As3 O1 112.1(3) . . ?
O3 As3 O1 112.86(19) 8_556 . ?
O3 As3 O1 112.86(19) . . ?
As3 O1 Pb1 129.05(14) . 7_666 ?
As3 O1 Pb1 129.05(14) . 2_664 ?
Pb1 O1 Pb1 91.57(16) 7_666 2_664 ?
As3 O2 Pb2 128.2(3) . 3_665 ?
As3 O2 Pb1 100.9(2) . . ?
Pb2 O2 Pb1 115.53(16) 3_665 . ?
As3 O2 Pb1 100.9(2) . 8_556 ?
Pb2 O2 Pb1 115.53(16) 3_665 8_556 ?
Pb1 O2 Pb1 87.34(17) . 8_556 ?
As3 O3 Pb2 137.9(3) . 9 ?
As3 O3 Pb2 98.3(3) . . ?
Pb2 O3 Pb2 115.74(19) 9 . ?

loop_
_geom_bond_atom_site_label_1
_geom_bond_atom_site_label_2
_geom_bond_distance
_geom_bond_site_symmetry_2
_geom_bond_publ_flag
Pb1 O1 2.530(3) 9_566 ?
Pb1 O1 2.530(4) 11_556 ?
Pb1 O1 2.530(3) 7_666 ?
Pb1 O2 2.771(4) 3_665 ?
Pb1 O2 2.771(4) 5_565 ?
Pb1 O2 2.771(4) . ?
Pb1 Pb1 3.8272(6) 8_556 ?
Pb1 O3 13.435(5) 7_656 ?
Pb2 O2 2.352(6) 5_565 ?
Pb2 O3 2.629(5) 11 ?
Pb2 O3 2.629(5) 6 ?
Pb2 O3 2.710(7) . ?
Pb2 O3 2.710(7) 8_556 ?
As3 O2 1.689(6) . ?
As3 O3 1.674(4) 8_556 ?
As3 O3 1.674(4) . ?
As3 O1 1.684(5) . ?
O1 Pb1 2.530(3) 7_666 ?
O1 Pb1 2.530(3) 2_664 ?
O2 Pb2 2.352(6) 3_665 ?
O2 Pb1 2.771(4) 8_556 ?
O3 Pb2 2.629(5) 9 ?
